data_7718487
loop_
_publ_author_name
'Rayasingh, Amlan Ranjan'
'Manivannan, Vadivelu'

_publ_section_title
;
 Palladium(II) and platinum(II) complexes of disubstituted
 imidazo[1,5-<i>a</i>]pyridine and imidazolylpyridine: coordination
 chemistry, versatile catalysis, and biophysical study.
;
_journal_issue 19
_journal_name_full 'Dalton transactions (Cambridge, England : 2003)'
_journal_page_first 7741
_journal_page_last 7752
_journal_paper_doi 10.1039/d5dt00346f
_journal_volume 54
_journal_year 2025
_chemical_formula_moiety 'C36 H24 Cl6 N10 Pd4, 2(C3 H7 N O)'
_chemical_formula_sum 'C42 H38 Cl6 N12 O2 Pd4'
_chemical_formula_weight 1381.14
_space_group_crystal_system trigonal
_space_group_IT_number 154
_space_group_name_Hall 'P 32 2"'
_space_group_name_H-M_alt 'P 32 2 1'
_atom_sites_solution_hydrogens geom
_atom_sites_solution_primary dual
_audit_creation_date 2024-12-31
_audit_creation_method
;
Olex2 1.5
(compiled 2021.12.09 svn.r5202d8cf for OlexSys, GUI svn.r6439)
;
_audit_update_record
;
2025-02-11 deposited with the CCDC.	2025-04-01 downloaded from the CCDC.
;
_cell_angle_alpha 90
_cell_angle_beta 90
_cell_angle_gamma 120
_cell_formula_units_Z 3
_cell_length_a 11.4990(8)
_cell_length_b 11.4990(8)
_cell_length_c 32.308(3)
_cell_measurement_reflns_used 9006
_cell_measurement_temperature 298
_cell_measurement_theta_max 27.38
_cell_measurement_theta_min 2.40
_cell_volume 3699.7(5)
_computing_cell_refinement 'SAINT V8.40B (?, 2016)'
_computing_data_reduction 'SAINT V8.40B (?, 2016)'
_computing_molecular_graphics 'Olex2 1.5 (Dolomanov et al., 2009)'
_computing_publication_material 'Olex2 1.5 (Dolomanov et al., 2009)'
_computing_structure_refinement 'SHELXL 2018/3 (Sheldrick, 2015)'
_computing_structure_solution 'SHELXT 2018/2 (Sheldrick, 2018)'
_diffrn_ambient_temperature 298
_diffrn_detector 'CCD area detector'
_diffrn_detector_area_resol_mean 7.9
_diffrn_detector_type 'Bruker SMART CCD 1K area detector'
_diffrn_measured_fraction_theta_full 0.997
_diffrn_measured_fraction_theta_max 0.998
_diffrn_measurement_device 'three-circle diffractometer'
_diffrn_measurement_device_type 'Bruker SMART CCD 1K area detector'
_diffrn_measurement_method '\w scans'
_diffrn_radiation_monochromator graphite
_diffrn_radiation_probe x-ray
_diffrn_radiation_type MoK\a
_diffrn_radiation_wavelength 0.71073
_diffrn_reflns_av_R_equivalents 0.0638
_diffrn_reflns_av_unetI/netI 0.0308
_diffrn_reflns_Laue_measured_fraction_full 0.997
_diffrn_reflns_Laue_measured_fraction_max 0.998
_diffrn_reflns_limit_h_max 14
_diffrn_reflns_limit_h_min -14
_diffrn_reflns_limit_k_max 14
_diffrn_reflns_limit_k_min -14
_diffrn_reflns_limit_l_max 41
_diffrn_reflns_limit_l_min -41
_diffrn_reflns_number 99148
_diffrn_reflns_point_group_measured_fraction_full 0.998
_diffrn_reflns_point_group_measured_fraction_max 0.999
_diffrn_reflns_theta_full 25.242
_diffrn_reflns_theta_max 27.460
_diffrn_reflns_theta_min 1.891
_diffrn_source 'sealed X-ray tube'
_diffrn_source_current 1.4
_diffrn_source_power 0.07
_diffrn_source_target Mo
_diffrn_source_voltage 50.0
_diffrn_standards_number 0
_exptl_absorpt_coefficient_mu 1.809
_exptl_absorpt_correction_T_max 0.7456
_exptl_absorpt_correction_T_min 0.6803
_exptl_absorpt_correction_type multi-scan
_exptl_absorpt_process_details
;
SADABS-2016/2 (Bruker,2016/2) was used for absorption correction.
wR2(int) was 0.0826 before and 0.0678 after correction.
The Ratio of minimum to maximum transmission is 0.9124.
The \l/2 correction factor is Not present.
;
_exptl_crystal_colour 'clear light yellow'
_exptl_crystal_colour_lustre clear
_exptl_crystal_colour_modifier light
_exptl_crystal_colour_primary yellow
_exptl_crystal_density_diffrn 1.860
_exptl_crystal_description plate
_exptl_crystal_F_000 2028
_exptl_crystal_size_max 0.12
_exptl_crystal_size_mid 0.07
_exptl_crystal_size_min 0.05
_refine_diff_density_max 0.895
_refine_diff_density_min -0.487
_refine_diff_density_rms 0.120
_refine_ls_abs_structure_details
;
 Refined as an inversion twin.
;
_refine_ls_abs_structure_Flack 0.46(7)
_refine_ls_extinction_method none
_refine_ls_goodness_of_fit_ref 1.170
_refine_ls_hydrogen_treatment constr
_refine_ls_matrix_type full
_refine_ls_number_parameters 301
_refine_ls_number_reflns 5633
_refine_ls_number_restraints 431
_refine_ls_restrained_S_all 1.130
_refine_ls_R_factor_all 0.0614
_refine_ls_R_factor_gt 0.0448
_refine_ls_shift/su_max 0.000
_refine_ls_shift/su_mean 0.000
_refine_ls_structure_factor_coef Fsqd
_refine_ls_weighting_details 'w=1/[\s^2^(Fo^2^)+(0.0237P)^2^+11.1493P] where P=(Fo^2^+2Fc^2^)/3'
_refine_ls_weighting_scheme calc
_refine_ls_wR_factor_gt 0.0861
_refine_ls_wR_factor_ref 0.0955
_reflns_Friedel_coverage 0.749
_reflns_Friedel_fraction_full 1.000
_reflns_Friedel_fraction_max 1.000
_reflns_number_gt 4827
_reflns_number_total 5633
_reflns_threshold_expression 'I > 2\s(I)'
_cod_data_source_file d5dt00346f2.cif
_cod_data_source_block imipd2_0m_a
_cod_depositor_comments 'Adding full bibliography for 7718485--7718490.cif.'
_cod_original_cell_volume 3699.6(6)
_cod_database_code 7718487
_shelx_shelxl_version_number 2018/3
_shelx_space_group_comment
;
The symmetry employed for this shelxl refinement is uniquely defined
by the following loop, which should always be used as a source of
symmetry information in preference to the above space-group names.
They are only intended as comments.
;
_shelx_estimated_absorpt_t_max 0.915
_shelx_estimated_absorpt_t_min 0.812
_olex2_refinement_description
;
1. Twinned data refinement
 Scales: 0.54(7)
 0.46(7)
2. Fixed Uiso
 At 1.2 times of:
  All C(H) groups
 At 1.5 times of:
  All C(H,H,H) groups
3. Uiso/Uaniso restraints and constraints
All non-hydrogen atoms have similar U: within 2A with sigma of 0.04 and sigma
for terminal atoms of 0.08 within 2A
4. Rigid body (RIGU) restrains
 All non-hydrogen atoms
 with sigma for 1-2 distances of 0.004 and sigma for 1-3 distances of 0.004
5.a Aromatic/amide H refined with riding coordinates:
 C1(H1), C2(H2), C3(H3), C4(H4), C10(H10), C11(H11), C12(H12), C13(H13),
 C15(H15), C16(H16), C17(H17), C18(H18), C21(H21)
5.b Idealised Me refined as rotating group:
 C19(H19a,H19b,H19c), C20(H20a,H20b,H20c)
;
_olex2_submission_special_instructions 'No special instructions were received'

loop_
_space_group_symop_operation_xyz
'x, y, z'
'-y, x-y, z+2/3'
'-x+y, -x, z+1/3'
'y, x, -z'
'-x, -x+y, -z+2/3'
'x-y, -y, -z+1/3'

loop_
_atom_site_label
_atom_site_type_symbol
_atom_site_fract_x
_atom_site_fract_y
_atom_site_fract_z
_atom_site_U_iso_or_equiv
_atom_site_adp_type
_atom_site_occupancy
_atom_site_site_symmetry_order
_atom_site_calc_flag
_atom_site_refinement_flags_posn
_atom_site_refinement_flags_adp
_atom_site_refinement_flags_occupancy
_atom_site_disorder_assembly
_atom_site_disorder_group
Pd1 Pd 0.84650(7) 0.83172(7) 0.68225(2) 0.04091(18) Uani 1 1 d . . . . .
Pd2 Pd 0.83152(7) 0.64125(7) 0.50925(2) 0.03797(17) Uani 1 1 d . . . . .
Cl1 Cl 0.8615(3) 0.8734(3) 0.75186(6) 0.0544(6) Uani 1 1 d . . . . .
Cl2 Cl 1.0177(3) 0.7841(3) 0.68740(8) 0.0627(7) Uani 1 1 d . . . . .
Cl3 Cl 0.9264(3) 0.5708(3) 0.46005(7) 0.0558(6) Uani 1 1 d . . . . .
N1 N 0.6715(8) 0.8338(7) 0.67719(19) 0.0412(16) Uani 1 1 d . U . . .
N2 N 0.8099(7) 0.7905(6) 0.62056(19) 0.0363(15) Uani 1 1 d . U . . .
N3 N 0.7648(7) 0.7057(7) 0.55713(19) 0.0363(14) Uani 1 1 d . U . . .
N4 N 1.0082(7) 0.7709(8) 0.5363(2) 0.0436(16) Uani 1 1 d . U . . .
N5 N 0.6511(8) 0.5024(7) 0.4857(2) 0.0433(17) Uani 1 1 d . U . . .
C1 C 0.6194(11) 0.8795(10) 0.7055(3) 0.050(2) Uani 1 1 d . U . . .
H1 H 0.669969 0.922374 0.728877 0.061 Uiso 1 1 calc R U . . .
C2 C 0.4935(12) 0.8656(11) 0.7014(3) 0.057(3) Uani 1 1 d . U . . .
H2 H 0.459225 0.897826 0.721577 0.069 Uiso 1 1 calc R U . . .
C3 C 0.4211(11) 0.8032(11) 0.6668(3) 0.057(2) Uani 1 1 d . U . . .
H3 H 0.335363 0.790981 0.663631 0.069 Uiso 1 1 calc R U . . .
C4 C 0.4734(9) 0.7577(10) 0.6364(3) 0.050(2) Uani 1 1 d . U . . .
H4 H 0.424835 0.717072 0.612479 0.060 Uiso 1 1 calc R U . . .
C5 C 0.6000(9) 0.7743(9) 0.6425(3) 0.0418(19) Uani 1 1 d . U . . .
C6 C 0.6740(9) 0.7411(9) 0.6127(2) 0.0400(18) Uani 1 1 d . U . . .
C7 C 0.6485(9) 0.6850(9) 0.5734(2) 0.0372(18) Uani 1 1 d . U . . .
C8 C 0.8604(8) 0.7708(8) 0.5862(2) 0.0352(17) Uani 1 1 d . U . . .
C9 C 0.9983(9) 0.8170(9) 0.5740(3) 0.0400(18) Uani 1 1 d . U . . .
C10 C 1.1109(10) 0.9090(10) 0.5950(3) 0.050(2) Uani 1 1 d . U . . .
H10 H 1.102970 0.943808 0.620197 0.060 Uiso 1 1 calc R U . . .
C11 C 1.2351(11) 0.9490(12) 0.5785(3) 0.068(3) Uani 1 1 d . U . . .
H11 H 1.312273 1.008489 0.592916 0.081 Uiso 1 1 calc R U . . .
C12 C 1.2448(11) 0.9020(13) 0.5415(4) 0.072(3) Uani 1 1 d . U . . .
H12 H 1.328937 0.930712 0.530009 0.086 Uiso 1 1 calc R U . . .
C13 C 1.1313(10) 0.8115(11) 0.5204(3) 0.058(3) Uani 1 1 d . U . . .
H13 H 1.139433 0.778090 0.495030 0.070 Uiso 1 1 calc R U . . .
C14 C 0.6080(10) 0.5166(9) 0.4479(2) 0.046(2) Uani 1 1 d . U . . .
C15 C 0.4956(10) 0.4120(11) 0.4303(3) 0.061(3) Uani 1 1 d . U . . .
H15 H 0.468705 0.422738 0.404094 0.073 Uiso 1 1 calc R U . . .
C16 C 0.4222(13) 0.2918(12) 0.4506(4) 0.079(4) Uani 1 1 d . U . . .
H16 H 0.345892 0.221090 0.438721 0.095 Uiso 1 1 calc R U . . .
C17 C 0.4651(13) 0.2800(11) 0.4887(4) 0.081(4) Uani 1 1 d . U . . .
H17 H 0.417962 0.199837 0.503204 0.097 Uiso 1 1 calc R U . . .
C18 C 0.5789(12) 0.3868(10) 0.5061(3) 0.062(3) Uani 1 1 d . U . . .
H18 H 0.605380 0.377755 0.532545 0.074 Uiso 1 1 calc R U . . .
O1 O 0.7198(13) 0.4413(11) 0.5995(3) 0.111(3) Uani 1 1 d . U . . .
N6 N 0.9322(15) 0.4739(11) 0.6018(3) 0.091(3) Uani 1 1 d . U . . .
C19 C 1.0590(18) 0.5310(18) 0.6238(6) 0.121(5) Uani 1 1 d . U . . .
H19A H 1.127681 0.602674 0.607707 0.181 Uiso 1 1 calc R U . . .
H19B H 1.082607 0.462882 0.628195 0.181 Uiso 1 1 calc R U . . .
H19C H 1.050495 0.565408 0.649994 0.181 Uiso 1 1 calc R U . . .
C20 C 0.923(2) 0.4093(18) 0.5628(4) 0.127(7) Uani 1 1 d . U . . .
H20A H 0.934682 0.333445 0.567046 0.191 Uiso 1 1 calc R U . . .
H20B H 0.990851 0.471785 0.544357 0.191 Uiso 1 1 calc R U . . .
H20C H 0.835735 0.379701 0.550817 0.191 Uiso 1 1 calc R U . . .
C21 C 0.8273(19) 0.4825(14) 0.6162(5) 0.089(4) Uani 1 1 d . U . . .
H21 H 0.838550 0.524406 0.641733 0.106 Uiso 1 1 calc R U . . .

loop_
_atom_site_aniso_label
_atom_site_aniso_U_11
_atom_site_aniso_U_22
_atom_site_aniso_U_33
_atom_site_aniso_U_23
_atom_site_aniso_U_13
_atom_site_aniso_U_12
Pd1 0.0507(4) 0.0376(4) 0.0328(3) -0.0011(3) -0.0022(3) 0.0208(3)
Pd2 0.0439(4) 0.0338(3) 0.0317(3) 0.0003(3) 0.0033(3) 0.0161(3)
Cl1 0.0695(16) 0.0591(15) 0.0340(10) 0.0001(9) -0.0019(10) 0.0317(14)
Cl2 0.0751(18) 0.0717(18) 0.0537(14) -0.0082(13) -0.0122(13) 0.0460(16)
Cl3 0.0745(18) 0.0563(15) 0.0437(12) -0.0014(11) 0.0090(12) 0.0381(14)
N1 0.053(4) 0.041(4) 0.031(3) 0.004(3) 0.005(3) 0.025(4)
N2 0.042(4) 0.031(4) 0.033(3) 0.001(3) 0.003(3) 0.016(3)
N3 0.035(4) 0.036(4) 0.031(3) 0.001(3) 0.004(3) 0.013(3)
N4 0.039(4) 0.045(4) 0.044(4) 0.001(3) -0.001(3) 0.019(3)
N5 0.046(4) 0.028(3) 0.042(3) 0.000(3) 0.007(3) 0.007(3)
C1 0.065(6) 0.050(6) 0.039(4) -0.001(4) 0.006(4) 0.031(5)
C2 0.068(6) 0.064(7) 0.046(5) 0.003(5) 0.012(4) 0.038(6)
C3 0.049(6) 0.072(7) 0.059(5) 0.008(5) 0.013(4) 0.037(5)
C4 0.044(5) 0.049(6) 0.049(5) -0.006(4) 0.000(4) 0.018(5)
C5 0.046(5) 0.045(5) 0.031(4) 0.007(3) 0.010(3) 0.020(4)
C6 0.040(4) 0.037(5) 0.036(4) 0.002(3) 0.001(3) 0.014(4)
C7 0.037(4) 0.035(4) 0.031(4) 0.005(3) 0.005(3) 0.011(4)
C8 0.041(4) 0.029(4) 0.032(4) 0.000(3) 0.000(3) 0.015(3)
C9 0.045(4) 0.039(5) 0.041(4) 0.002(4) 0.000(4) 0.025(4)
C10 0.050(5) 0.050(5) 0.046(5) -0.006(4) -0.003(4) 0.021(4)
C11 0.044(5) 0.073(7) 0.072(6) -0.009(5) -0.007(5) 0.018(5)
C12 0.039(5) 0.091(9) 0.075(6) -0.009(6) 0.009(5) 0.024(5)
C13 0.050(5) 0.070(7) 0.054(5) -0.004(5) 0.015(4) 0.030(5)
C14 0.049(5) 0.034(5) 0.035(4) -0.004(3) 0.008(4) 0.007(4)
C15 0.059(6) 0.053(6) 0.046(5) -0.011(4) -0.002(4) 0.009(5)
C16 0.074(8) 0.051(6) 0.061(6) -0.012(5) 0.000(6) -0.007(6)
C17 0.086(8) 0.041(6) 0.067(6) 0.006(5) 0.014(6) -0.004(6)
C18 0.076(7) 0.041(5) 0.053(5) 0.007(4) 0.005(5) 0.018(5)
O1 0.140(9) 0.084(7) 0.109(8) 0.015(6) -0.013(7) 0.057(7)
N6 0.152(10) 0.070(7) 0.070(6) 0.006(5) 0.001(6) 0.069(8)
C19 0.129(12) 0.101(13) 0.132(14) -0.002(11) 0.003(10) 0.057(11)
C20 0.24(2) 0.125(13) 0.063(7) -0.002(8) -0.006(10) 0.125(15)
C21 0.130(11) 0.055(8) 0.081(9) 0.013(7) -0.002(7) 0.045(8)

loop_
_atom_type_symbol
_atom_type_description
_atom_type_scat_dispersion_real
_atom_type_scat_dispersion_imag
_atom_type_scat_source
C C 0.0033 0.0016 'International Tables Vol C Tables 4.2.6.8 and 6.1.1.4'
H H 0.0000 0.0000 'International Tables Vol C Tables 4.2.6.8 and 6.1.1.4'
Cl Cl 0.1484 0.1585 'International Tables Vol C Tables 4.2.6.8 and 6.1.1.4'
N N 0.0061 0.0033 'International Tables Vol C Tables 4.2.6.8 and 6.1.1.4'
O O 0.0106 0.0060 'International Tables Vol C Tables 4.2.6.8 and 6.1.1.4'
Pd Pd -0.9988 1.0072 'International Tables Vol C Tables 4.2.6.8 and 6.1.1.4'

loop_
_geom_angle_atom_site_label_1
_geom_angle_atom_site_label_2
_geom_angle_atom_site_label_3
_geom_angle
_geom_angle_site_symmetry_1
_geom_angle_site_symmetry_3
_geom_angle_publ_flag
Cl1 Pd1 Cl2 89.73(10) . . ?
N1 Pd1 Cl1 92.75(19) . . ?
N1 Pd1 Cl2 168.7(2) . . ?
N1 Pd1 N2 80.4(3) . . ?
N2 Pd1 Cl1 173.0(2) . . ?
N2 Pd1 Cl2 96.7(2) . . ?
N3 Pd2 Cl3 173.4(2) . . ?
N3 Pd2 N5 98.6(3) . . ?
N4 Pd2 Cl3 94.6(2) . . ?
N4 Pd2 N3 80.0(3) . . ?
N4 Pd2 N5 175.9(3) . . ?
N5 Pd2 Cl3 86.7(2) . . ?
C1 N1 Pd1 126.2(6) . . ?
C1 N1 C5 119.1(8) . . ?
C5 N1 Pd1 114.5(6) . . ?
C6 N2 Pd1 109.4(5) . . ?
C8 N2 Pd1 143.2(6) . . ?
C8 N2 C6 106.0(7) . . ?
C7 N3 Pd2 139.5(6) . . ?
C7 N3 C8 106.8(6) . . ?
C8 N3 Pd2 112.4(6) . . ?
C9 N4 Pd2 115.2(6) . . ?
C13 N4 Pd2 125.8(6) . . ?
C13 N4 C9 119.0(8) . . ?
C14 N5 Pd2 122.2(6) . . ?
C18 N5 Pd2 118.6(7) . . ?
C18 N5 C14 118.8(8) . . ?
N1 C1 H1 118.7 . . ?
N1 C1 C2 122.6(9) . . ?
C2 C1 H1 118.7 . . ?
C1 C2 H2 121.0 . . ?
C3 C2 C1 117.9(10) . . ?
C3 C2 H2 121.0 . . ?
C2 C3 H3 119.5 . . ?
C2 C3 C4 121.0(10) . . ?
C4 C3 H3 119.5 . . ?
C3 C4 H4 120.9 . . ?
C5 C4 C3 118.2(9) . . ?
C5 C4 H4 120.9 . . ?
N1 C5 C4 121.2(8) . . ?
N1 C5 C6 113.1(8) . . ?
C4 C5 C6 125.6(8) . . ?
N2 C6 C5 117.1(7) . . ?
C7 C6 N2 106.9(7) . . ?
C7 C6 C5 135.3(8) . . ?
N3 C7 C6 108.4(8) . . ?
N3 C7 C14 123.6(7) . 4_556 ?
C6 C7 C14 128.0(8) . 4_556 ?
N2 C8 N3 111.9(7) . . ?
N2 C8 C9 131.1(8) . . ?
N3 C8 C9 116.8(7) . . ?
N4 C9 C8 113.0(8) . . ?
N4 C9 C10 120.9(9) . . ?
C10 C9 C8 125.7(8) . . ?
C9 C10 H10 120.4 . . ?
C11 C10 C9 119.2(9) . . ?
C11 C10 H10 120.4 . . ?
C10 C11 H11 120.2 . . ?
C12 C11 C10 119.7(11) . . ?
C12 C11 H11 120.2 . . ?
C11 C12 H12 119.7 . . ?
C11 C12 C13 120.6(10) . . ?
C13 C12 H12 119.7 . . ?
N4 C13 C12 120.5(9) . . ?
N4 C13 H13 119.8 . . ?
C12 C13 H13 119.8 . . ?
N5 C14 C7 118.1(7) . 4_556 ?
N5 C14 C15 120.5(9) . . ?
C15 C14 C7 121.4(8) . 4_556 ?
C14 C15 H15 119.4 . . ?
C14 C15 C16 121.2(10) . . ?
C16 C15 H15 119.4 . . ?
C15 C16 H16 121.2 . . ?
C17 C16 C15 117.5(11) . . ?
C17 C16 H16 121.2 . . ?
C16 C17 H17 119.7 . . ?
C16 C17 C18 120.5(11) . . ?
C18 C17 H17 119.7 . . ?
N5 C18 C17 121.4(10) . . ?
N5 C18 H18 119.3 . . ?
C17 C18 H18 119.3 . . ?
C20 N6 C19 117.7(16) . . ?
C21 N6 C19 122.1(14) . . ?
C21 N6 C20 120.2(16) . . ?
N6 C19 H19A 109.5 . . ?
N6 C19 H19B 109.5 . . ?
N6 C19 H19C 109.5 . . ?
H19A C19 H19B 109.5 . . ?
H19A C19 H19C 109.5 . . ?
H19B C19 H19C 109.5 . . ?
N6 C20 H20A 109.5 . . ?
N6 C20 H20B 109.5 . . ?
N6 C20 H20C 109.5 . . ?
H20A C20 H20B 109.5 . . ?
H20A C20 H20C 109.5 . . ?
H20B C20 H20C 109.5 . . ?
O1 C21 N6 126.6(16) . . ?
O1 C21 H21 116.7 . . ?
N6 C21 H21 116.7 . . ?

loop_
_geom_bond_atom_site_label_1
_geom_bond_atom_site_label_2
_geom_bond_distance
_geom_bond_site_symmetry_2
_geom_bond_publ_flag
Pd1 Cl1 2.288(2) . ?
Pd1 Cl2 2.297(3) . ?
Pd1 N1 2.031(8) . ?
Pd1 N2 2.043(6) . ?
Pd2 Cl3 2.292(2) . ?
Pd2 N3 2.025(6) . ?
Pd2 N4 2.021(7) . ?
Pd2 N5 2.030(7) . ?
N1 C1 1.336(11) . ?
N1 C5 1.357(11) . ?
N2 C6 1.394(11) . ?
N2 C8 1.323(10) . ?
N3 C7 1.342(11) . ?
N3 C8 1.352(10) . ?
N4 C9 1.358(11) . ?
N4 C13 1.349(11) . ?
N5 C14 1.356(11) . ?
N5 C18 1.337(12) . ?
C1 H1 0.9300 . ?
C1 C2 1.381(15) . ?
C2 H2 0.9300 . ?
C2 C3 1.363(14) . ?
C3 H3 0.9300 . ?
C3 C4 1.385(13) . ?
C4 H4 0.9300 . ?
C4 C5 1.384(13) . ?
C5 C6 1.456(12) . ?
C6 C7 1.387(11) . ?
C7 C14 1.489(12) 4_556 ?
C8 C9 1.453(12) . ?
C9 C10 1.374(13) . ?
C10 H10 0.9300 . ?
C10 C11 1.371(14) . ?
C11 H11 0.9300 . ?
C11 C12 1.339(15) . ?
C12 H12 0.9300 . ?
C12 C13 1.376(15) . ?
C13 H13 0.9300 . ?
C14 C15 1.374(13) . ?
C15 H15 0.9300 . ?
C15 C16 1.374(15) . ?
C16 H16 0.9300 . ?
C16 C17 1.356(17) . ?
C17 H17 0.9300 . ?
C17 C18 1.390(15) . ?
C18 H18 0.9300 . ?
O1 C21 1.208(19) . ?
N6 C19 1.45(2) . ?
N6 C20 1.439(17) . ?
N6 C21 1.34(2) . ?
C19 H19A 0.9600 . ?
C19 H19B 0.9600 . ?
C19 H19C 0.9600 . ?
C20 H20A 0.9600 . ?
C20 H20B 0.9600 . ?
C20 H20C 0.9600 . ?
C21 H21 0.9300 . ?

loop_
_geom_torsion_atom_site_label_1
_geom_torsion_atom_site_label_2
_geom_torsion_atom_site_label_3
_geom_torsion_atom_site_label_4
_geom_torsion
_geom_torsion_site_symmetry_1
_geom_torsion_site_symmetry_2
_geom_torsion_site_symmetry_3
_geom_torsion_site_symmetry_4
_geom_torsion_publ_flag
Pd1 N1 C1 C2 -173.6(8) . . . . ?
Pd1 N1 C5 C4 174.4(7) . . . . ?
Pd1 N1 C5 C6 -9.7(9) . . . . ?
Pd1 N2 C6 C5 22.3(9) . . . . ?
Pd1 N2 C6 C7 -165.9(6) . . . . ?
Pd1 N2 C8 N3 160.5(7) . . . . ?
Pd1 N2 C8 C9 -25.7(15) . . . . ?
Pd2 N3 C7 C6 166.2(7) . . . . ?
Pd2 N3 C7 C14 -11.0(14) . . . 4_556 ?
Pd2 N3 C8 N2 -168.3(5) . . . . ?
Pd2 N3 C8 C9 16.9(9) . . . . ?
Pd2 N4 C9 C8 -4.3(9) . . . . ?
Pd2 N4 C9 C10 -177.9(7) . . . . ?
Pd2 N4 C13 C12 179.1(9) . . . . ?
Pd2 N5 C14 C7 -10.7(12) . . . 4_556 ?
Pd2 N5 C14 C15 170.0(8) . . . . ?
Pd2 N5 C18 C17 -170.1(10) . . . . ?
N1 C1 C2 C3 -0.4(16) . . . . ?
N1 C5 C6 N2 -8.9(11) . . . . ?
N1 C5 C6 C7 -177.8(10) . . . . ?
N2 C6 C7 N3 -3.2(10) . . . . ?
N2 C6 C7 C14 173.9(8) . . . 4_556 ?
N2 C8 C9 N4 177.9(8) . . . . ?
N2 C8 C9 C10 -8.9(15) . . . . ?
N3 C8 C9 N4 -8.6(11) . . . . ?
N3 C8 C9 C10 164.7(9) . . . . ?
N4 C9 C10 C11 -3.5(15) . . . . ?
N5 C14 C15 C16 1.5(17) . . . . ?
C1 N1 C5 C4 -1.5(13) . . . . ?
C1 N1 C5 C6 174.4(8) . . . . ?
C1 C2 C3 C4 -1.3(16) . . . . ?
C2 C3 C4 C5 1.6(15) . . . . ?
C3 C4 C5 N1 -0.2(14) . . . . ?
C3 C4 C5 C6 -175.5(9) . . . . ?
C4 C5 C6 N2 166.8(9) . . . . ?
C4 C5 C6 C7 -2.1(17) . . . . ?
C5 N1 C1 C2 1.7(14) . . . . ?
C5 C6 C7 N3 166.5(10) . . . . ?
C5 C6 C7 C14 -16.5(17) . . . 4_556 ?
C6 N2 C8 N3 -3.1(9) . . . . ?
C6 N2 C8 C9 170.7(8) . . . . ?
C7 N3 C8 N2 1.1(9) . . . . ?
C7 N3 C8 C9 -173.6(7) . . . . ?
C7 C14 C15 C16 -177.8(11) 4_556 . . . ?
C8 N2 C6 C5 -168.1(7) . . . . ?
C8 N2 C6 C7 3.8(9) . . . . ?
C8 N3 C7 C6 1.4(9) . . . . ?
C8 N3 C7 C14 -175.9(8) . . . 4_556 ?
C8 C9 C10 C11 -176.2(9) . . . . ?
C9 N4 C13 C12 -2.3(16) . . . . ?
C9 C10 C11 C12 2.5(18) . . . . ?
C10 C11 C12 C13 -2(2) . . . . ?
C11 C12 C13 N4 1(2) . . . . ?
C13 N4 C9 C8 177.0(8) . . . . ?
C13 N4 C9 C10 3.3(13) . . . . ?
C14 N5 C18 C17 3.0(16) . . . . ?
C14 C15 C16 C17 0(2) . . . . ?
C15 C16 C17 C18 0(2) . . . . ?
C16 C17 C18 N5 -2(2) . . . . ?
C18 N5 C14 C7 176.5(9) . . . 4_556 ?
C18 N5 C14 C15 -2.8(14) . . . . ?
C19 N6 C21 O1 177.8(14) . . . . ?
C20 N6 C21 O1 -1(2) . . . . ?

loop_
_twin_individual_id
_twin_individual_mass_fraction_refined
1 0.54(7)
2 0.46(7)
